data_7046272
loop_
_publ_author_name
'Hill, Michael'
'Mahon, Mary F.'
'Pecharman, Anne-Frederique'

_publ_section_title
;
 Diborane Heterolysis: Breaking and Making B-B bonds at Magnesium
;
_journal_name_full 'Dalton Transactions'
_journal_paper_doi 10.1039/C8DT01451E
_journal_year 2018
_chemical_formula_moiety 'C70 H108 B2 Mg2 N4 O4'
_chemical_formula_sum 'C70 H108 B2 Mg2 N4 O4'
_chemical_formula_weight 1139.84
_chemical_name_systematic
;
 ?
;
_space_group_crystal_system monoclinic
_space_group_IT_number 14
_space_group_name_Hall '-P 2ybc'
_space_group_name_H-M_alt 'P 1 21/c 1'
_symmetry_space_group_name_Hall '-P 2ybc'
_symmetry_space_group_name_H-M 'P 1 21/c 1'
_atom_sites_solution_hydrogens mixed
_atom_sites_solution_primary iterative
_audit_creation_date 2017-02-08
_audit_creation_method
;
Olex2 1.2
(compiled 2017.01.04 svn.r3372 for OlexSys, GUI svn.r5292)
;
_audit_update_record
;
2018-02-19 deposited with the CCDC.
2018-05-09 downloaded from the CCDC.
;
_cell_angle_alpha 90
_cell_angle_beta 104.841(1)
_cell_angle_gamma 90
_cell_formula_units_Z 4
_cell_length_a 22.6369(3)
_cell_length_b 12.3776(2)
_cell_length_c 25.1115(3)
_cell_measurement_reflns_used 17579
_cell_measurement_temperature 150.00(10)
_cell_measurement_theta_max 73.3160
_cell_measurement_theta_min 3.6420
_cell_volume 6801.28(17)
_computing_cell_refinement 'CrysAlisPro 1.171.38.41 (Rigaku OD, 2015)'
_computing_data_collection 'CrysAlisPro 1.171.38.41 (Rigaku OD, 2015)'
_computing_data_reduction 'CrysAlisPro 1.171.38.41 (Rigaku OD, 2015)'
_computing_molecular_graphics 'Olex2 (Dolomanov et al., 2009)'
_computing_publication_material 'Olex2 (Dolomanov et al., 2009)'
_computing_structure_refinement 'ShelXL (Sheldrick, 2015)'
_computing_structure_solution 'olex2.solve (Bourhis et al., 2015)'
_diffrn_ambient_environment N~2~
_diffrn_ambient_temperature 150.00(10)
_diffrn_detector 'CCD plate'
_diffrn_detector_area_resol_mean 8.1150
_diffrn_detector_type EosS2
_diffrn_measured_fraction_theta_full 1.000
_diffrn_measured_fraction_theta_max 0.997
_diffrn_measurement_device 'four-circle diffractometer'
_diffrn_measurement_device_type 'SuperNova, Dual, Cu at zero, EosS2'
_diffrn_measurement_method '\w scans'
_diffrn_radiation_monochromator mirror
_diffrn_radiation_probe x-ray
_diffrn_radiation_type CuK\a
_diffrn_radiation_wavelength 1.54184
_diffrn_reflns_av_R_equivalents 0.0837
_diffrn_reflns_av_unetI/netI 0.0401
_diffrn_reflns_Laue_measured_fraction_full 1.000
_diffrn_reflns_Laue_measured_fraction_max 0.997
_diffrn_reflns_limit_h_max 28
_diffrn_reflns_limit_h_min -28
_diffrn_reflns_limit_k_max 15
_diffrn_reflns_limit_k_min -15
_diffrn_reflns_limit_l_max 31
_diffrn_reflns_limit_l_min -27
_diffrn_reflns_number 113576
_diffrn_reflns_point_group_measured_fraction_full 1.000
_diffrn_reflns_point_group_measured_fraction_max 0.997
_diffrn_reflns_theta_full 67.684
_diffrn_reflns_theta_max 73.586
_diffrn_reflns_theta_min 3.642
_diffrn_source 'micro-focus sealed X-ray tube'
_diffrn_source_type 'SuperNova (Cu) X-ray Source'
_exptl_absorpt_coefficient_mu 0.681
_exptl_absorpt_correction_T_max 0.995
_exptl_absorpt_correction_T_min 0.989
_exptl_absorpt_correction_type gaussian
_exptl_absorpt_process_details
;
CrysAlisPro 1.171.38.41 (Rigaku Oxford Diffraction, 2015)
Numerical absorption correction based on gaussian integration over
            a multifaceted crystal model
Empirical absorption correction using spherical harmonics,
 implemented in SCALE3 ABSPACK scaling algorithm.
;
_exptl_crystal_colour colorless
_exptl_crystal_density_diffrn 1.113
_exptl_crystal_description block
_exptl_crystal_F_000 2488
_exptl_crystal_size_max 0.167
_exptl_crystal_size_mid 0.089
_exptl_crystal_size_min 0.064
_refine_diff_density_max 0.256
_refine_diff_density_min -0.241
_refine_diff_density_rms 0.040
_refine_ls_extinction_method none
_refine_ls_goodness_of_fit_ref 1.014
_refine_ls_hydrogen_treatment mixed
_refine_ls_matrix_type full
_refine_ls_number_parameters 775
_refine_ls_number_reflns 13681
_refine_ls_number_restraints 0
_refine_ls_restrained_S_all 1.014
_refine_ls_R_factor_all 0.0607
_refine_ls_R_factor_gt 0.0422
_refine_ls_shift/su_max 0.001
_refine_ls_shift/su_mean 0.000
_refine_ls_structure_factor_coef Fsqd
_refine_ls_weighting_details 'w=1/[\s^2^(Fo^2^)+(0.0502P)^2^+1.5732P] where P=(Fo^2^+2Fc^2^)/3'
_refine_ls_weighting_scheme calc
_refine_ls_wR_factor_gt 0.0989
_refine_ls_wR_factor_ref 0.1085
_reflns_Friedel_coverage 0.000
_reflns_number_gt 10621
_reflns_number_total 13681
_reflns_threshold_expression 'I > 2\s(I)'
_cod_data_source_file c8dt01451e2.cif
_cod_data_source_block s17msh13
_cod_database_code 7046272
_shelxl_version_number 2014-3
_shelx_space_group_comment
;
The symmetry employed for this shelxl refinement is uniquely defined
by the following loop, which should always be used as a source of
symmetry information in preference to the above space-group names.
They are only intended as comments.
;
_olex2_refinement_description
;
1. Fixed Uiso
 At 1.2 times of:
  All C(H) groups
 At 1.5 times of:
  All C(H,H,H) groups
2.a Ternary CH refined with riding coordinates:
 C12(H12), C15(H15), C24(H24), C27(H27), C53(H53), C56(H56), C65(H65), C68(H68)
2.b Aromatic/amide H refined with riding coordinates:
 C3(H3), C8(H8), C9(H9), C10(H10), C20(H20), C21(H21), C22(H22), C44(H44),
 C49(H49), C50(H50), C51(H51), C61(H61), C62(H62), C63(H63)
2.c Idealised Me refined as rotating group:
 C1(H1A,H1B,H1C), C5(H5A,H5B,H5C), C13(H13A,H13B,H13C), C14(H14A,H14B,H14C),
 C16(H16A,H16B,H16C), C17(H17A,H17B,H17C), C25(H25A,H25B,H25C), C26(H26A,H26B,
 H26C), C28(H28A,H28B,H28C), C29(H29A,H29B,H29C), C32(H32A,H32B,H32C), C33(H33A,
 H33B,H33C), C34(H34A,H34B,H34C), C35(H35A,H35B,H35C), C38(H38A,H38B,H38C),
 C39(H39A,H39B,H39C), C40(H40A,H40B,H40C), C41(H41A,H41B,H41C), C42(H42A,H42B,
 H42C), C46(H46A,H46B,H46C), C54(H54A,H54B,H54C), C55(H55A,H55B,H55C), C57(H57A,
 H57B,H57C), C58(H58A,H58B,H58C), C66(H66A,H66B,H66C), C67(H67A,H67B,H67C),
 C69(H69A,H69B,H69C), C70(H70A,H70B,H70C)
;
_olex2_submission_special_instructions 'No special instructions were received'
_oxdiff_exptl_absorpt_empirical_details
;
Empirical correction (ABSPACK) includes:
- Absorption correction using spherical harmonics
- Frame scaling
;
_oxdiff_exptl_absorpt_empirical_full_max 2.413
_oxdiff_exptl_absorpt_empirical_full_min 0.589

loop_
_space_group_symop_operation_xyz
'x, y, z'
'-x, y+1/2, -z+1/2'
'-x, -y, -z'
'x, -y-1/2, z-1/2'

loop_
_atom_site_label
_atom_site_type_symbol
_atom_site_fract_x
_atom_site_fract_y
_atom_site_fract_z
_atom_site_U_iso_or_equiv
_atom_site_adp_type
_atom_site_occupancy
_atom_site_site_symmetry_order
_atom_site_calc_flag
_atom_site_refinement_flags_posn
Mg1 Mg 0.67597(2) 0.26104(4) 0.16885(2) 0.02021(10) Uani 1 1 d .
Mg2 Mg 0.81364(2) 0.20960(4) 0.37417(2) 0.01973(10) Uani 1 1 d .
H2A H 0.7905(9) 0.1284(16) 0.2895(8) 0.032(5) Uiso 1 1 d .
H2B H 0.8001(9) 0.2733(15) 0.2944(7) 0.030(5) Uiso 1 1 d .
O1 O 0.76221(5) 0.23390(9) 0.15560(4) 0.0237(2) Uani 1 1 d .
O2 O 0.85985(5) 0.19120(10) 0.20168(4) 0.0295(2) Uani 1 1 d .
O3 O 0.70739(4) 0.21824(8) 0.24690(4) 0.0215(2) Uani 1 1 d .
O4 O 0.73285(5) 0.24213(9) 0.37070(4) 0.0242(2) Uani 1 1 d .
N1 N 0.61347(6) 0.18050(10) 0.10793(5) 0.0234(2) Uani 1 1 d .
N2 N 0.64068(6) 0.41111(10) 0.14294(5) 0.0225(2) Uani 1 1 d .
N3 N 0.88705(6) 0.30027(10) 0.41912(5) 0.0234(2) Uani 1 1 d .
N4 N 0.85002(6) 0.07053(10) 0.41746(5) 0.0210(2) Uani 1 1 d .
C1 C 0.58291(9) 0.16036(15) 0.00669(6) 0.0388(4) Uani 1 1 d .
H1A H 0.6180 0.1248 -0.0019 0.058 Uiso 1 1 calc GR
H1B H 0.5629 0.2077 -0.0239 0.058 Uiso 1 1 calc GR
H1C H 0.5538 0.1056 0.0123 0.058 Uiso 1 1 calc GR
C2 C 0.60461(7) 0.22703(13) 0.05877(6) 0.0262(3) Uani 1 1 d .
C3 C 0.61525(7) 0.33719(13) 0.05055(6) 0.0268(3) Uani 1 1 d .
H3 H 0.6163 0.3561 0.0141 0.032 Uiso 1 1 calc R
C4 C 0.62454(7) 0.42326(13) 0.08831(6) 0.0248(3) Uani 1 1 d .
C5 C 0.61573(8) 0.53591(13) 0.06346(7) 0.0324(3) Uani 1 1 d .
H5A H 0.5848 0.5745 0.0772 0.049 Uiso 1 1 calc GR
H5B H 0.6022 0.5304 0.0232 0.049 Uiso 1 1 calc GR
H5C H 0.6545 0.5754 0.0739 0.049 Uiso 1 1 calc GR
C6 C 0.63663(7) 0.50599(12) 0.17567(6) 0.0249(3) Uani 1 1 d .
C7 C 0.68763(8) 0.57313(13) 0.19498(6) 0.0275(3) Uani 1 1 d .
C8 C 0.68146(9) 0.66401(14) 0.22597(7) 0.0332(4) Uani 1 1 d .
H8 H 0.7158 0.7097 0.2394 0.040 Uiso 1 1 calc R
C9 C 0.62684(9) 0.68898(15) 0.23748(7) 0.0381(4) Uani 1 1 d .
H9 H 0.6234 0.7517 0.2583 0.046 Uiso 1 1 calc R
C10 C 0.57701(9) 0.62214(15) 0.21862(7) 0.0361(4) Uani 1 1 d .
H10 H 0.5393 0.6398 0.2266 0.043 Uiso 1 1 calc R
C11 C 0.58078(8) 0.52912(14) 0.18811(6) 0.0295(3) Uani 1 1 d .
C12 C 0.52491(8) 0.45710(15) 0.17008(7) 0.0344(4) Uani 1 1 d .
H12 H 0.5393 0.3842 0.1616 0.041 Uiso 1 1 calc R
C13 C 0.48023(9) 0.4990(2) 0.11757(9) 0.0546(6) Uani 1 1 d .
H13A H 0.4681 0.5731 0.1236 0.082 Uiso 1 1 calc GR
H13B H 0.4439 0.4526 0.1084 0.082 Uiso 1 1 calc GR
H13C H 0.5001 0.4980 0.0872 0.082 Uiso 1 1 calc GR
C14 C 0.49182(10) 0.44254(18) 0.21611(9) 0.0480(5) Uani 1 1 d .
H14A H 0.5211 0.4184 0.2499 0.072 Uiso 1 1 calc GR
H14B H 0.4594 0.3884 0.2048 0.072 Uiso 1 1 calc GR
H14C H 0.4738 0.5115 0.2230 0.072 Uiso 1 1 calc GR
C15 C 0.74911(7) 0.55019(13) 0.18364(7) 0.0292(3) Uani 1 1 d .
H15 H 0.7427 0.4933 0.1544 0.035 Uiso 1 1 calc R
C16 C 0.77700(9) 0.64879(15) 0.16255(8) 0.0407(4) Uani 1 1 d .
H16A H 0.7468 0.6808 0.1314 0.061 Uiso 1 1 calc GR
H16B H 0.8131 0.6266 0.1505 0.061 Uiso 1 1 calc GR
H16C H 0.7889 0.7022 0.1922 0.061 Uiso 1 1 calc GR
C17 C 0.79440(9) 0.50589(18) 0.23457(8) 0.0469(5) Uani 1 1 d .
H17A H 0.7988 0.5574 0.2650 0.070 Uiso 1 1 calc GR
H17B H 0.8341 0.4950 0.2266 0.070 Uiso 1 1 calc GR
H17C H 0.7794 0.4368 0.2449 0.070 Uiso 1 1 calc GR
C18 C 0.58466(7) 0.07784(13) 0.11161(6) 0.0260(3) Uani 1 1 d .
C19 C 0.61952(8) -0.01746(13) 0.12104(6) 0.0290(3) Uani 1 1 d .
C20 C 0.59112(9) -0.11453(14) 0.12863(7) 0.0361(4) Uani 1 1 d .
H20 H 0.6146 -0.1790 0.1355 0.043 Uiso 1 1 calc R
C21 C 0.52956(9) -0.11808(15) 0.12624(7) 0.0387(4) Uani 1 1 d .
H21 H 0.5109 -0.1845 0.1317 0.046 Uiso 1 1 calc R
C22 C 0.49517(8) -0.02466(15) 0.11594(7) 0.0347(4) Uani 1 1 d .
H22 H 0.4527 -0.0279 0.1138 0.042 Uiso 1 1 calc R
C23 C 0.52149(7) 0.07470(14) 0.10851(6) 0.0292(3) Uani 1 1 d .
C24 C 0.48045(8) 0.17370(15) 0.09747(7) 0.0343(4) Uani 1 1 d .
H24 H 0.5069 0.2385 0.0978 0.041 Uiso 1 1 calc R
C25 C 0.44579(9) 0.18962(19) 0.14147(8) 0.0485(5) Uani 1 1 d .
H25A H 0.4178 0.1288 0.1406 0.073 Uiso 1 1 calc GR
H25B H 0.4224 0.2570 0.1344 0.073 Uiso 1 1 calc GR
H25C H 0.4749 0.1933 0.1778 0.073 Uiso 1 1 calc GR
C26 C 0.43427(12) 0.1678(2) 0.04084(9) 0.0619(7) Uani 1 1 d .
H26A H 0.4069 0.1062 0.0400 0.093 Uiso 1 1 calc GR
H26B H 0.4562 0.1589 0.0122 0.093 Uiso 1 1 calc GR
H26C H 0.4103 0.2346 0.0342 0.093 Uiso 1 1 calc GR
C27 C 0.68689(8) -0.02012(13) 0.12205(7) 0.0303(3) Uani 1 1 d .
H27 H 0.6997 0.0554 0.1162 0.036 Uiso 1 1 calc R
C28 C 0.69764(9) -0.08988(17) 0.07498(7) 0.0413(4) Uani 1 1 d .
H28A H 0.6826 -0.1633 0.0781 0.062 Uiso 1 1 calc GR
H28B H 0.7415 -0.0924 0.0772 0.062 Uiso 1 1 calc GR
H28C H 0.6757 -0.0586 0.0396 0.062 Uiso 1 1 calc GR
C29 C 0.72608(8) -0.05887(15) 0.17769(7) 0.0370(4) Uani 1 1 d .
H29A H 0.7256 -0.0044 0.2059 0.055 Uiso 1 1 calc GR
H29B H 0.7682 -0.0700 0.1753 0.055 Uiso 1 1 calc GR
H29C H 0.7096 -0.1271 0.1876 0.055 Uiso 1 1 calc GR
C30 C 0.79874(7) 0.24548(14) 0.11395(6) 0.0260(3) Uani 1 1 d .
C31 C 0.85983(7) 0.18792(14) 0.14371(6) 0.0286(3) Uani 1 1 d .
C32 C 0.91690(8) 0.24502(18) 0.13720(7) 0.0405(4) Uani 1 1 d .
H32A H 0.9184 0.3182 0.1524 0.061 Uiso 1 1 calc GR
H32B H 0.9160 0.2491 0.0980 0.061 Uiso 1 1 calc GR
H32C H 0.9531 0.2047 0.1570 0.061 Uiso 1 1 calc GR
C33 C 0.86251(10) 0.06946(16) 0.12840(8) 0.0422(4) Uani 1 1 d .
H33A H 0.8984 0.0356 0.1530 0.063 Uiso 1 1 calc GR
H33B H 0.8654 0.0638 0.0902 0.063 Uiso 1 1 calc GR
H33C H 0.8254 0.0327 0.1321 0.063 Uiso 1 1 calc GR
C34 C 0.76473(8) 0.19403(16) 0.05991(6) 0.0362(4) Uani 1 1 d .
H34A H 0.7565 0.1180 0.0662 0.054 Uiso 1 1 calc GR
H34B H 0.7897 0.1989 0.0334 0.054 Uiso 1 1 calc GR
H34C H 0.7260 0.2320 0.0453 0.054 Uiso 1 1 calc GR
C35 C 0.80572(9) 0.36498(15) 0.10480(7) 0.0366(4) Uani 1 1 d .
H35A H 0.7653 0.3975 0.0905 0.055 Uiso 1 1 calc GR
H35B H 0.8302 0.3755 0.0782 0.055 Uiso 1 1 calc GR
H35C H 0.8262 0.3994 0.1398 0.055 Uiso 1 1 calc GR
C36 C 0.66582(6) 0.19272(13) 0.28191(6) 0.0228(3) Uani 1 1 d .
C37 C 0.67881(7) 0.27048(13) 0.33296(6) 0.0243(3) Uani 1 1 d .
C38 C 0.68087(8) 0.38797(14) 0.31362(7) 0.0334(4) Uani 1 1 d .
H38A H 0.6799 0.4371 0.3440 0.050 Uiso 1 1 calc GR
H38B H 0.6455 0.4019 0.2825 0.050 Uiso 1 1 calc GR
H38C H 0.7186 0.3997 0.3021 0.050 Uiso 1 1 calc GR
C39 C 0.62645(7) 0.26298(16) 0.36210(6) 0.0337(4) Uani 1 1 d .
H39A H 0.6197 0.1872 0.3701 0.051 Uiso 1 1 calc GR
H39B H 0.5890 0.2930 0.3381 0.051 Uiso 1 1 calc GR
H39C H 0.6375 0.3040 0.3966 0.051 Uiso 1 1 calc GR
C40 C 0.67278(7) 0.07418(13) 0.29857(6) 0.0277(3) Uani 1 1 d .
H40A H 0.6635 0.0289 0.2655 0.042 Uiso 1 1 calc GR
H40B H 0.6445 0.0567 0.3210 0.042 Uiso 1 1 calc GR
H40C H 0.7148 0.0606 0.3200 0.042 Uiso 1 1 calc GR
C41 C 0.60201(7) 0.20886(15) 0.24368(6) 0.0312(3) Uani 1 1 d .
H41A H 0.5975 0.2838 0.2307 0.047 Uiso 1 1 calc GR
H41B H 0.5712 0.1930 0.2638 0.047 Uiso 1 1 calc GR
H41C H 0.5964 0.1601 0.2120 0.047 Uiso 1 1 calc GR
C42 C 0.97041(8) 0.34545(14) 0.50158(7) 0.0326(4) Uani 1 1 d .
H42A H 0.9888 0.3882 0.4771 0.049 Uiso 1 1 calc GR
H42B H 1.0023 0.3036 0.5270 0.049 Uiso 1 1 calc GR
H42C H 0.9507 0.3939 0.5227 0.049 Uiso 1 1 calc GR
C43 C 0.92300(7) 0.26889(13) 0.46732(6) 0.0249(3) Uani 1 1 d .
C44 C 0.92237(7) 0.16494(13) 0.48978(6) 0.0259(3) Uani 1 1 d .
H44 H 0.9462 0.1567 0.5266 0.031 Uiso 1 1 calc R
C45 C 0.89161(7) 0.07171(13) 0.46563(6) 0.0235(3) Uani 1 1 d .
C46 C 0.91035(8) -0.03163(13) 0.49867(6) 0.0301(3) Uani 1 1 d .
H46A H 0.8935 -0.0313 0.5309 0.045 Uiso 1 1 calc GR
H46B H 0.9550 -0.0357 0.5108 0.045 Uiso 1 1 calc GR
H46C H 0.8946 -0.0943 0.4755 0.045 Uiso 1 1 calc GR
C47 C 0.82317(7) -0.03040(12) 0.39621(6) 0.0227(3) Uani 1 1 d .
C48 C 0.84093(7) -0.07735(12) 0.35141(6) 0.0251(3) Uani 1 1 d .
C49 C 0.81059(8) -0.17008(14) 0.32767(6) 0.0327(4) Uani 1 1 d .
H49 H 0.8212 -0.2019 0.2970 0.039 Uiso 1 1 calc R
C50 C 0.76515(9) -0.21712(15) 0.34791(7) 0.0376(4) Uani 1 1 d .
H50 H 0.7450 -0.2805 0.3311 0.045 Uiso 1 1 calc R
C51 C 0.74928(8) -0.17165(14) 0.39259(7) 0.0334(4) Uani 1 1 d .
H51 H 0.7183 -0.2045 0.4064 0.040 Uiso 1 1 calc R
C52 C 0.77787(7) -0.07866(12) 0.41765(6) 0.0254(3) Uani 1 1 d .
C53 C 0.75942(7) -0.03179(13) 0.46707(6) 0.0285(3) Uani 1 1 d .
H53 H 0.7916 0.0215 0.4850 0.034 Uiso 1 1 calc R
C54 C 0.75708(10) -0.11856(16) 0.50995(7) 0.0411(4) Uani 1 1 d .
H54A H 0.7235 -0.1688 0.4947 0.062 Uiso 1 1 calc GR
H54B H 0.7504 -0.0842 0.5431 0.062 Uiso 1 1 calc GR
H54C H 0.7958 -0.1582 0.5195 0.062 Uiso 1 1 calc GR
C55 C 0.69913(9) 0.02931(17) 0.44945(7) 0.0411(4) Uani 1 1 d .
H55A H 0.7033 0.0892 0.4251 0.062 Uiso 1 1 calc GR
H55B H 0.6883 0.0579 0.4821 0.062 Uiso 1 1 calc GR
H55C H 0.6669 -0.0198 0.4298 0.062 Uiso 1 1 calc GR
C56 C 0.89389(7) -0.02970(13) 0.33219(6) 0.0277(3) Uani 1 1 d .
H56 H 0.8908 0.0507 0.3343 0.033 Uiso 1 1 calc R
C57 C 0.95535(8) -0.06297(17) 0.37064(7) 0.0399(4) Uani 1 1 d .
H57A H 0.9574 -0.0382 0.4081 0.060 Uiso 1 1 calc GR
H57B H 0.9887 -0.0302 0.3579 0.060 Uiso 1 1 calc GR
H57C H 0.9593 -0.1418 0.3705 0.060 Uiso 1 1 calc GR
C58 C 0.89310(9) -0.05823(17) 0.27290(7) 0.0405(4) Uani 1 1 d .
H58A H 0.9012 -0.1356 0.2704 0.061 Uiso 1 1 calc GR
H58B H 0.9247 -0.0166 0.2616 0.061 Uiso 1 1 calc GR
H58C H 0.8529 -0.0409 0.2486 0.061 Uiso 1 1 calc GR
C59 C 0.89954(7) 0.40401(13) 0.39817(6) 0.0268(3) Uani 1 1 d .
C60 C 0.93323(8) 0.40574(14) 0.35818(6) 0.0310(3) Uani 1 1 d .
C61 C 0.94399(9) 0.50568(16) 0.33658(7) 0.0394(4) Uani 1 1 d .
H61 H 0.9671 0.5087 0.3099 0.047 Uiso 1 1 calc R
C62 C 0.92172(9) 0.59998(16) 0.35323(8) 0.0416(4) Uani 1 1 d .
H62 H 0.9291 0.6670 0.3376 0.050 Uiso 1 1 calc R
C63 C 0.88864(9) 0.59744(15) 0.39262(7) 0.0364(4) Uani 1 1 d .
H63 H 0.8734 0.6629 0.4037 0.044 Uiso 1 1 calc R
C64 C 0.87738(8) 0.49998(13) 0.41628(6) 0.0297(3) Uani 1 1 d .
C65 C 0.84202(8) 0.50082(14) 0.46044(7) 0.0318(3) Uani 1 1 d .
H65 H 0.8537 0.4343 0.4833 0.038 Uiso 1 1 calc R
C66 C 0.85785(10) 0.59817(17) 0.49911(8) 0.0475(5) Uani 1 1 d .
H66A H 0.9018 0.5985 0.5166 0.071 Uiso 1 1 calc GR
H66B H 0.8353 0.5934 0.5275 0.071 Uiso 1 1 calc GR
H66C H 0.8465 0.6649 0.4780 0.071 Uiso 1 1 calc GR
C67 C 0.77343(9) 0.49621(17) 0.43524(8) 0.0429(4) Uani 1 1 d .
H67A H 0.7610 0.5575 0.4102 0.064 Uiso 1 1 calc GR
H67B H 0.7521 0.4997 0.4646 0.064 Uiso 1 1 calc GR
H67C H 0.7630 0.4285 0.4148 0.064 Uiso 1 1 calc GR
C68 C 0.95827(8) 0.30235(16) 0.33956(7) 0.0365(4) Uani 1 1 d .
H68 H 0.9259 0.2458 0.3358 0.044 Uiso 1 1 calc R
C69 C 1.01524(10) 0.2607(2) 0.38133(9) 0.0548(6) Uani 1 1 d .
H69A H 1.0473 0.3160 0.3876 0.082 Uiso 1 1 calc GR
H69B H 1.0298 0.1949 0.3671 0.082 Uiso 1 1 calc GR
H69C H 1.0051 0.2444 0.4162 0.082 Uiso 1 1 calc GR
C70 C 0.97290(11) 0.3128(2) 0.28373(8) 0.0520(5) Uani 1 1 d .
H70A H 0.9370 0.3408 0.2566 0.078 Uiso 1 1 calc GR
H70B H 0.9838 0.2417 0.2719 0.078 Uiso 1 1 calc GR
H70C H 1.0073 0.3626 0.2869 0.078 Uiso 1 1 calc GR
B1 B 0.80269(8) 0.20874(14) 0.20746(7) 0.0235(3) Uani 1 1 d .
B2 B 0.77686(7) 0.20503(14) 0.26585(6) 0.0221(3) Uani 1 1 d .

loop_
_atom_site_aniso_label
_atom_site_aniso_U_11
_atom_site_aniso_U_22
_atom_site_aniso_U_33
_atom_site_aniso_U_23
_atom_site_aniso_U_13
_atom_site_aniso_U_12
Mg1 0.0180(2) 0.0240(2) 0.0172(2) -0.00008(17) 0.00177(16) 0.00011(18)
Mg2 0.0171(2) 0.0232(2) 0.0179(2) -0.00025(17) 0.00261(16) -0.00089(18)
O1 0.0199(5) 0.0339(6) 0.0179(4) 0.0009(4) 0.0060(4) 0.0010(4)
O2 0.0217(5) 0.0468(7) 0.0211(5) 0.0042(4) 0.0076(4) 0.0029(5)
O3 0.0176(5) 0.0297(5) 0.0171(4) 0.0018(4) 0.0041(4) 0.0001(4)
O4 0.0187(5) 0.0335(6) 0.0198(4) -0.0002(4) 0.0036(4) 0.0024(4)
N1 0.0216(6) 0.0270(6) 0.0200(5) -0.0014(5) 0.0022(4) -0.0025(5)
N2 0.0195(6) 0.0248(6) 0.0222(6) -0.0003(5) 0.0034(4) 0.0021(5)
N3 0.0223(6) 0.0260(6) 0.0209(5) -0.0014(5) 0.0037(5) -0.0040(5)
N4 0.0194(6) 0.0227(6) 0.0197(5) -0.0007(4) 0.0029(4) 0.0006(5)
C1 0.0525(11) 0.0408(10) 0.0203(7) -0.0038(7) 0.0039(7) -0.0140(8)
C2 0.0227(7) 0.0346(8) 0.0199(6) -0.0029(6) 0.0027(5) -0.0035(6)
C3 0.0263(7) 0.0337(8) 0.0192(6) 0.0025(6) 0.0037(5) -0.0024(6)
C4 0.0198(7) 0.0291(8) 0.0249(7) 0.0040(6) 0.0047(5) 0.0021(6)
C5 0.0370(9) 0.0304(8) 0.0282(7) 0.0061(6) 0.0057(6) 0.0039(7)
C6 0.0276(8) 0.0247(7) 0.0214(6) 0.0024(5) 0.0044(6) 0.0058(6)
C7 0.0311(8) 0.0266(8) 0.0244(7) 0.0018(6) 0.0061(6) 0.0033(6)
C8 0.0412(10) 0.0290(8) 0.0291(7) -0.0032(6) 0.0086(7) -0.0020(7)
C9 0.0514(11) 0.0313(9) 0.0342(8) -0.0060(7) 0.0155(8) 0.0060(8)
C10 0.0380(9) 0.0370(9) 0.0364(8) 0.0013(7) 0.0150(7) 0.0117(7)
C11 0.0283(8) 0.0313(8) 0.0279(7) 0.0038(6) 0.0056(6) 0.0079(6)
C12 0.0240(8) 0.0396(9) 0.0392(9) 0.0000(7) 0.0078(7) 0.0070(7)
C13 0.0289(10) 0.0692(15) 0.0582(13) 0.0095(11) -0.0024(9) 0.0063(10)
C14 0.0392(10) 0.0501(12) 0.0619(12) -0.0058(10) 0.0260(9) 0.0026(9)
C15 0.0277(8) 0.0266(8) 0.0322(8) -0.0053(6) 0.0054(6) -0.0023(6)
C16 0.0458(11) 0.0383(10) 0.0423(9) 0.0019(8) 0.0192(8) -0.0015(8)
C17 0.0345(10) 0.0569(12) 0.0490(11) 0.0160(9) 0.0098(8) 0.0087(9)
C18 0.0276(8) 0.0309(8) 0.0172(6) -0.0023(5) 0.0016(5) -0.0069(6)
C19 0.0294(8) 0.0298(8) 0.0255(7) -0.0003(6) 0.0031(6) -0.0052(6)
C20 0.0375(9) 0.0302(9) 0.0383(9) 0.0031(7) 0.0055(7) -0.0054(7)
C21 0.0384(10) 0.0369(10) 0.0388(9) 0.0034(7) 0.0064(7) -0.0143(8)
C22 0.0271(8) 0.0438(10) 0.0316(8) -0.0018(7) 0.0042(6) -0.0120(7)
C23 0.0266(8) 0.0375(9) 0.0210(7) -0.0037(6) 0.0018(6) -0.0065(7)
C24 0.0247(8) 0.0419(10) 0.0349(8) -0.0027(7) 0.0049(7) -0.0029(7)
C25 0.0355(10) 0.0638(14) 0.0478(11) -0.0035(9) 0.0133(8) 0.0047(9)
C26 0.0585(14) 0.0767(17) 0.0401(11) -0.0001(10) -0.0064(10) 0.0223(12)
C27 0.0301(8) 0.0271(8) 0.0328(8) -0.0011(6) 0.0063(6) -0.0017(6)
C28 0.0378(10) 0.0497(11) 0.0358(9) -0.0088(8) 0.0083(7) -0.0037(8)
C29 0.0336(9) 0.0381(9) 0.0363(9) -0.0005(7) 0.0035(7) -0.0011(7)
C30 0.0238(7) 0.0363(8) 0.0199(6) 0.0018(6) 0.0093(6) 0.0007(6)
C31 0.0260(8) 0.0395(9) 0.0222(7) 0.0023(6) 0.0096(6) 0.0029(7)
C32 0.0276(8) 0.0651(13) 0.0324(8) 0.0057(8) 0.0139(7) -0.0012(8)
C33 0.0484(11) 0.0421(10) 0.0387(9) 0.0032(8) 0.0159(8) 0.0134(9)
C34 0.0335(9) 0.0543(11) 0.0214(7) -0.0027(7) 0.0081(6) 0.0003(8)
C35 0.0436(10) 0.0374(9) 0.0336(8) 0.0067(7) 0.0187(7) 0.0046(8)
C36 0.0157(6) 0.0327(8) 0.0203(6) 0.0013(6) 0.0052(5) -0.0018(6)
C37 0.0191(7) 0.0328(8) 0.0203(6) 0.0001(6) 0.0040(5) 0.0034(6)
C38 0.0367(9) 0.0324(9) 0.0300(8) -0.0006(6) 0.0065(7) 0.0059(7)
C39 0.0231(8) 0.0518(11) 0.0275(7) -0.0001(7) 0.0090(6) 0.0073(7)
C40 0.0256(8) 0.0313(8) 0.0264(7) -0.0011(6) 0.0069(6) -0.0060(6)
C41 0.0187(7) 0.0499(10) 0.0243(7) 0.0020(7) 0.0042(6) -0.0012(7)
C42 0.0267(8) 0.0376(9) 0.0286(7) -0.0047(6) -0.0017(6) -0.0076(7)
C43 0.0195(7) 0.0323(8) 0.0222(6) -0.0057(6) 0.0039(5) -0.0041(6)
C44 0.0222(7) 0.0338(8) 0.0188(6) -0.0013(6) 0.0000(5) 0.0003(6)
C45 0.0203(7) 0.0294(8) 0.0204(6) 0.0004(5) 0.0044(5) 0.0028(6)
C46 0.0285(8) 0.0318(8) 0.0262(7) 0.0042(6) -0.0001(6) 0.0027(6)
C47 0.0214(7) 0.0247(7) 0.0191(6) 0.0014(5) -0.0004(5) 0.0029(6)
C48 0.0251(7) 0.0272(8) 0.0210(6) 0.0001(5) 0.0026(5) 0.0045(6)
C49 0.0403(9) 0.0318(8) 0.0249(7) -0.0051(6) 0.0062(6) 0.0007(7)
C50 0.0466(10) 0.0323(9) 0.0305(8) -0.0065(7) 0.0037(7) -0.0100(8)
C51 0.0354(9) 0.0344(9) 0.0289(8) 0.0001(6) 0.0054(7) -0.0098(7)
C52 0.0256(7) 0.0263(7) 0.0226(6) 0.0014(6) 0.0031(5) 0.0011(6)
C53 0.0287(8) 0.0320(8) 0.0256(7) 0.0007(6) 0.0084(6) -0.0018(6)
C54 0.0555(12) 0.0403(10) 0.0301(8) 0.0052(7) 0.0158(8) 0.0024(9)
C55 0.0355(10) 0.0544(12) 0.0365(9) 0.0077(8) 0.0147(7) 0.0101(8)
C56 0.0260(8) 0.0313(8) 0.0261(7) -0.0012(6) 0.0072(6) 0.0059(6)
C57 0.0255(8) 0.0550(12) 0.0368(9) -0.0038(8) 0.0038(7) 0.0058(8)
C58 0.0365(9) 0.0574(12) 0.0293(8) -0.0008(8) 0.0113(7) 0.0060(8)
C59 0.0229(7) 0.0310(8) 0.0235(7) -0.0010(6) 0.0004(6) -0.0086(6)
C60 0.0260(8) 0.0381(9) 0.0269(7) -0.0022(6) 0.0032(6) -0.0104(7)
C61 0.0370(10) 0.0496(11) 0.0314(8) 0.0018(7) 0.0085(7) -0.0170(8)
C62 0.0442(11) 0.0379(10) 0.0401(9) 0.0080(7) 0.0060(8) -0.0145(8)
C63 0.0384(9) 0.0303(9) 0.0371(9) 0.0014(7) 0.0034(7) -0.0062(7)
C64 0.0293(8) 0.0299(8) 0.0270(7) -0.0008(6) 0.0018(6) -0.0063(6)
C65 0.0345(9) 0.0280(8) 0.0326(8) -0.0034(6) 0.0078(7) -0.0022(7)
C66 0.0543(12) 0.0457(11) 0.0453(10) -0.0171(9) 0.0179(9) -0.0121(9)
C67 0.0358(10) 0.0494(11) 0.0437(10) -0.0034(8) 0.0104(8) -0.0032(8)
C68 0.0318(9) 0.0467(10) 0.0339(8) -0.0086(7) 0.0140(7) -0.0122(8)
C69 0.0478(12) 0.0723(15) 0.0468(11) -0.0084(10) 0.0166(9) 0.0134(11)
C70 0.0522(12) 0.0703(15) 0.0388(10) -0.0158(10) 0.0216(9) -0.0183(11)
B1 0.0204(8) 0.0281(8) 0.0220(7) 0.0004(6) 0.0055(6) -0.0009(6)
B2 0.0168(7) 0.0312(8) 0.0179(7) 0.0022(6) 0.0035(5) 0.0004(6)

loop_
_atom_type_symbol
_atom_type_description
_atom_type_scat_dispersion_real
_atom_type_scat_dispersion_imag
_atom_type_scat_source
C C 0.0181 0.0091 'International Tables Vol C Tables 4.2.6.8 and 6.1.1.4'
H H 0.0000 0.0000 'International Tables Vol C Tables 4.2.6.8 and 6.1.1.4'
B B 0.0090 0.0039 'International Tables Vol C Tables 4.2.6.8 and 6.1.1.4'
Mg Mg 0.1719 0.1771 'International Tables Vol C Tables 4.2.6.8 and 6.1.1.4'
N N 0.0311 0.0180 'International Tables Vol C Tables 4.2.6.8 and 6.1.1.4'
O O 0.0492 0.0322 'International Tables Vol C Tables 4.2.6.8 and 6.1.1.4'

loop_
_geom_angle_atom_site_label_1
_geom_angle_atom_site_label_2
_geom_angle_atom_site_label_3
_geom_angle
O1 Mg1 C2 98.17(4)
O1 Mg1 B1 28.35(4)
O3 Mg1 O1 90.07(4)
O3 Mg1 N1 127.70(5)
O3 Mg1 N2 124.49(5)
O3 Mg1 C2 153.00(5)
O3 Mg1 B1 61.85(5)
N1 Mg1 O1 107.24(5)
N1 Mg1 N2 93.72(5)
N1 Mg1 C2 25.40(5)
N1 Mg1 B1 125.61(5)
N2 Mg1 O1 113.39(5)
N2 Mg1 C2 75.50(5)
N2 Mg1 B1 125.86(5)
C2 Mg1 B1 124.43(5)
H2A Mg2 H2B 48.4(7)
O4 Mg2 H2A 93.7(5)
O4 Mg2 H2B 88.4(5)
O4 Mg2 N3 123.34(5)
O4 Mg2 N4 117.15(5)
O4 Mg2 B2 84.78(5)
N3 Mg2 H2A 134.5(5)
N3 Mg2 H2B 102.5(5)
N3 Mg2 N4 90.49(5)
N3 Mg2 B2 124.66(5)
N4 Mg2 H2A 95.0(5)
N4 Mg2 H2B 138.3(5)
N4 Mg2 B2 119.87(5)
B2 Mg2 H2A 25.1(5)
B2 Mg2 H2B 24.9(5)
C30 O1 Mg1 143.27(9)
B1 O1 Mg1 107.37(9)
B1 O1 C30 108.62(11)
B1 O2 C31 110.83(12)
C36 O3 Mg1 121.65(8)
C36 O3 B2 123.55(10)
B2 O3 Mg1 114.61(8)
C37 O4 Mg2 140.75(9)
C2 N1 Mg1 113.08(10)
C2 N1 C18 118.55(12)
C18 N1 Mg1 128.02(9)
C4 N2 Mg1 114.09(10)
C4 N2 C6 116.81(12)
C6 N2 Mg1 128.82(9)
C43 N3 Mg2 123.54(10)
C43 N3 C59 117.37(12)
C59 N3 Mg2 119.07(9)
C45 N4 Mg2 123.88(10)
C45 N4 C47 118.88(12)
C47 N4 Mg2 116.87(9)
H1A C1 H1B 109.5
H1A C1 H1C 109.5
H1B C1 H1C 109.5
C2 C1 H1A 109.5
C2 C1 H1B 109.5
C2 C1 H1C 109.5
N1 C2 Mg1 41.52(7)
N1 C2 C1 120.19(15)
N1 C2 C3 124.34(14)
C1 C2 Mg1 153.26(12)
C3 C2 Mg1 85.61(9)
C3 C2 C1 115.45(14)
C2 C3 H3 115.2
C4 C3 C2 129.52(14)
C4 C3 H3 115.2
N2 C4 C3 124.20(14)
N2 C4 C5 119.88(14)
C3 C4 C5 115.92(13)
C4 C5 H5A 109.5
C4 C5 H5B 109.5
C4 C5 H5C 109.5
H5A C5 H5B 109.5
H5A C5 H5C 109.5
H5B C5 H5C 109.5
C7 C6 N2 120.62(14)
C7 C6 C11 120.60(15)
C11 C6 N2 118.78(14)
C6 C7 C15 122.49(14)
C8 C7 C6 118.60(16)
C8 C7 C15 118.91(15)
C7 C8 H8 119.2
C9 C8 C7 121.51(17)
C9 C8 H8 119.2
C8 C9 H9 120.2
C8 C9 C10 119.51(16)
C10 C9 H9 120.2
C9 C10 H10 119.3
C9 C10 C11 121.48(17)
C11 C10 H10 119.3
C6 C11 C12 122.78(15)
C10 C11 C6 118.27(16)
C10 C11 C12 118.95(16)
C11 C12 H12 107.5
C11 C12 C13 111.95(16)
C11 C12 C14 111.88(15)
C13 C12 H12 107.5
C13 C12 C14 110.17(16)
C14 C12 H12 107.5
C12 C13 H13A 109.5
C12 C13 H13B 109.5
C12 C13 H13C 109.5
H13A C13 H13B 109.5
H13A C13 H13C 109.5
H13B C13 H13C 109.5
C12 C14 H14A 109.5
C12 C14 H14B 109.5
C12 C14 H14C 109.5
H14A C14 H14B 109.5
H14A C14 H14C 109.5
H14B C14 H14C 109.5
C7 C15 H15 107.6
C7 C15 C16 113.29(14)
C7 C15 C17 111.27(14)
C16 C15 H15 107.6
C17 C15 H15 107.6
C17 C15 C16 109.25(15)
C15 C16 H16A 109.5
C15 C16 H16B 109.5
C15 C16 H16C 109.5
H16A C16 H16B 109.5
H16A C16 H16C 109.5
H16B C16 H16C 109.5
C15 C17 H17A 109.5
C15 C17 H17B 109.5
C15 C17 H17C 109.5
H17A C17 H17B 109.5
H17A C17 H17C 109.5
H17B C17 H17C 109.5
C19 C18 N1 120.46(14)
C19 C18 C23 120.20(15)
C23 C18 N1 119.25(15)
C18 C19 C27 122.61(15)
C20 C19 C18 119.09(16)
C20 C19 C27 118.28(16)
C19 C20 H20 119.5
C21 C20 C19 121.05(17)
C21 C20 H20 119.5
C20 C21 H21 120.1
C20 C21 C22 119.74(16)
C22 C21 H21 120.1
C21 C22 H22 119.3
C21 C22 C23 121.46(16)
C23 C22 H22 119.3
C18 C23 C24 123.42(15)
C22 C23 C18 118.44(16)
C22 C23 C24 118.14(15)
C23 C24 H24 108.0
C23 C24 C25 112.11(16)
C23 C24 C26 111.71(16)
C25 C24 H24 108.0
C25 C24 C26 108.85(17)
C26 C24 H24 108.0
C24 C25 H25A 109.5
C24 C25 H25B 109.5
C24 C25 H25C 109.5
H25A C25 H25B 109.5
H25A C25 H25C 109.5
H25B C25 H25C 109.5
C24 C26 H26A 109.5
C24 C26 H26B 109.5
C24 C26 H26C 109.5
H26A C26 H26B 109.5
H26A C26 H26C 109.5
H26B C26 H26C 109.5
C19 C27 H27 107.7
C19 C27 C28 110.88(14)
C19 C27 C29 111.55(14)
C28 C27 H27 107.7
C29 C27 H27 107.7
C29 C27 C28 111.01(15)
C27 C28 H28A 109.5
C27 C28 H28B 109.5
C27 C28 H28C 109.5
H28A C28 H28B 109.5
H28A C28 H28C 109.5
H28B C28 H28C 109.5
C27 C29 H29A 109.5
C27 C29 H29B 109.5
C27 C29 H29C 109.5
H29A C29 H29B 109.5
H29A C29 H29C 109.5
H29B C29 H29C 109.5
O1 C30 C31 101.63(11)
O1 C30 C34 109.88(12)
O1 C30 C35 107.33(13)
C34 C30 C31 114.81(14)
C35 C30 C31 113.83(14)
C35 C30 C34 108.87(14)
O2 C31 C30 103.80(12)
O2 C31 C32 108.21(13)
O2 C31 C33 106.84(13)
C32 C31 C30 114.15(14)
C32 C31 C33 109.36(15)
C33 C31 C30 113.94(14)
C31 C32 H32A 109.5
C31 C32 H32B 109.5
C31 C32 H32C 109.5
H32A C32 H32B 109.5
H32A C32 H32C 109.5
H32B C32 H32C 109.5
C31 C33 H33A 109.5
C31 C33 H33B 109.5
C31 C33 H33C 109.5
H33A C33 H33B 109.5
H33A C33 H33C 109.5
H33B C33 H33C 109.5
C30 C34 H34A 109.5
C30 C34 H34B 109.5
C30 C34 H34C 109.5
H34A C34 H34B 109.5
H34A C34 H34C 109.5
H34B C34 H34C 109.5
C30 C35 H35A 109.5
C30 C35 H35B 109.5
C30 C35 H35C 109.5
H35A C35 H35B 109.5
H35A C35 H35C 109.5
H35B C35 H35C 109.5
O3 C36 C37 109.90(11)
O3 C36 C40 109.43(12)
O3 C36 C41 103.99(11)
C40 C36 C37 112.46(12)
C40 C36 C41 108.25(13)
C41 C36 C37 112.46(13)
O4 C37 C36 110.54(12)
O4 C37 C38 111.24(13)
O4 C37 C39 108.06(12)
C38 C37 C36 109.67(12)
C38 C37 C39 107.16(13)
C39 C37 C36 110.10(13)
C37 C38 H38A 109.5
C37 C38 H38B 109.5
C37 C38 H38C 109.5
H38A C38 H38B 109.5
H38A C38 H38C 109.5
H38B C38 H38C 109.5
C37 C39 H39A 109.5
C37 C39 H39B 109.5
C37 C39 H39C 109.5
H39A C39 H39B 109.5
H39A C39 H39C 109.5
H39B C39 H39C 109.5
C36 C40 H40A 109.5
C36 C40 H40B 109.5
C36 C40 H40C 109.5
H40A C40 H40B 109.5
H40A C40 H40C 109.5
H40B C40 H40C 109.5
C36 C41 H41A 109.5
C36 C41 H41B 109.5
C36 C41 H41C 109.5
H41A C41 H41B 109.5
H41A C41 H41C 109.5
H41B C41 H41C 109.5
H42A C42 H42B 109.5
H42A C42 H42C 109.5
H42B C42 H42C 109.5
C43 C42 H42A 109.5
C43 C42 H42B 109.5
C43 C42 H42C 109.5
N3 C43 C42 120.68(14)
N3 C43 C44 124.38(13)
C44 C43 C42 114.91(13)
C43 C44 H44 115.3
C45 C44 C43 129.36(13)
C45 C44 H44 115.3
N4 C45 C44 124.05(14)
N4 C45 C46 121.31(14)
C44 C45 C46 114.63(13)
C45 C46 H46A 109.5
C45 C46 H46B 109.5
C45 C46 H46C 109.5
H46A C46 H46B 109.5
H46A C46 H46C 109.5
H46B C46 H46C 109.5
C48 C47 N4 118.40(14)
C52 C47 N4 120.61(13)
C52 C47 C48 120.91(14)
C47 C48 C56 120.08(14)
C49 C48 C47 118.08(15)
C49 C48 C56 121.78(14)
C48 C49 H49 119.3
C50 C49 C48 121.37(15)
C50 C49 H49 119.3
C49 C50 H50 120.1
C51 C50 C49 119.86(16)
C51 C50 H50 120.1
C50 C51 H51 119.4
C50 C51 C52 121.13(16)
C52 C51 H51 119.4
C47 C52 C53 121.94(14)
C51 C52 C47 118.61(15)
C51 C52 C53 119.45(15)
C52 C53 H53 107.4
C52 C53 C54 111.85(14)
C52 C53 C55 111.40(13)
C54 C53 H53 107.4
C55 C53 H53 107.4
C55 C53 C54 111.27(15)
C53 C54 H54A 109.5
C53 C54 H54B 109.5
C53 C54 H54C 109.5
H54A C54 H54B 109.5
H54A C54 H54C 109.5
H54B C54 H54C 109.5
C53 C55 H55A 109.5
C53 C55 H55B 109.5
C53 C55 H55C 109.5
H55A C55 H55B 109.5
H55A C55 H55C 109.5
H55B C55 H55C 109.5
C48 C56 H56 107.3
C48 C56 C57 110.97(14)
C48 C56 C58 113.99(14)
C57 C56 H56 107.3
C58 C56 H56 107.3
C58 C56 C57 109.54(14)
C56 C57 H57A 109.5
C56 C57 H57B 109.5
C56 C57 H57C 109.5
H57A C57 H57B 109.5
H57A C57 H57C 109.5
H57B C57 H57C 109.5
C56 C58 H58A 109.5
C56 C58 H58B 109.5
C56 C58 H58C 109.5
H58A C58 H58B 109.5
H58A C58 H58C 109.5
H58B C58 H58C 109.5
C60 C59 N3 117.78(15)
C60 C59 C64 121.32(15)
C64 C59 N3 120.88(14)
C59 C60 C68 121.26(15)
C61 C60 C59 118.07(17)
C61 C60 C68 120.66(16)
C60 C61 H61 119.4
C62 C61 C60 121.22(17)
C62 C61 H61 119.4
C61 C62 H62 119.9
C61 C62 C63 120.27(17)
C63 C62 H62 119.9
C62 C63 H63 119.5
C62 C63 C64 120.94(18)
C64 C63 H63 119.5
C59 C64 C65 122.48(15)
C63 C64 C59 118.16(16)
C63 C64 C65 119.37(16)
C64 C65 H65 107.5
C64 C65 C66 112.67(15)
C66 C65 H65 107.5
C67 C65 C64 111.57(14)
C67 C65 H65 107.5
C67 C65 C66 109.97(16)
C65 C66 H66A 109.5
C65 C66 H66B 109.5
C65 C66 H66C 109.5
H66A C66 H66B 109.5
H66A C66 H66C 109.5
H66B C66 H66C 109.5
C65 C67 H67A 109.5
C65 C67 H67B 109.5
C65 C67 H67C 109.5
H67A C67 H67B 109.5
H67A C67 H67C 109.5
H67B C67 H67C 109.5
C60 C68 H68 107.3
C60 C68 C69 112.85(15)
C60 C68 C70 113.37(17)
C69 C68 H68 107.3
C70 C68 H68 107.3
C70 C68 C69 108.39(17)
C68 C69 H69A 109.5
C68 C69 H69B 109.5
C68 C69 H69C 109.5
H69A C69 H69B 109.5
H69A C69 H69C 109.5
H69B C69 H69C 109.5
C68 C70 H70A 109.5
C68 C70 H70B 109.5
C68 C70 H70C 109.5
H70A C70 H70B 109.5
H70A C70 H70C 109.5
H70B C70 H70C 109.5
O1 B1 Mg1 44.28(7)
O1 B1 B2 120.59(13)
O2 B1 Mg1 154.51(11)
O2 B1 O1 110.23(13)
O2 B1 B2 129.18(13)
B2 B1 Mg1 76.31(8)
Mg2 B2 H2A 59.9(10)
Mg2 B2 H2B 50.5(9)
H2A B2 H2B 105.8(13)
O3 B2 Mg2 110.27(9)
O3 B2 H2A 112.2(10)
O3 B2 H2B 112.7(10)
O3 B2 B1 106.26(11)
B1 B2 Mg2 142.83(10)
B1 B2 H2A 111.6(10)
B1 B2 H2B 108.3(10)

loop_
_geom_bond_atom_site_label_1
_geom_bond_atom_site_label_2
_geom_bond_distance
Mg1 O1 2.0899(11)
Mg1 O3 1.9784(10)
Mg1 N1 2.0560(13)
Mg1 N2 2.0604(13)
Mg1 C2 2.8532(15)
Mg1 B1 2.8570(18)
Mg2 H2A 2.288(19)
Mg2 H2B 2.101(18)
Mg2 O4 1.8527(11)
Mg2 N3 2.0819(13)
Mg2 N4 2.0892(13)
Mg2 B2 2.6337(16)
O1 C30 1.4971(17)
O1 B1 1.4216(18)
O2 C31 1.4563(17)
O2 B1 1.356(2)
O3 C36 1.4771(17)
O3 B2 1.5307(18)
O4 C37 1.3871(17)
N1 C2 1.330(2)
N1 C18 1.442(2)
N2 C4 1.3347(19)
N2 C6 1.4498(19)
N3 C43 1.3319(19)
N3 C59 1.443(2)
N4 C45 1.3289(18)
N4 C47 1.4313(19)
C1 H1A 0.9800
C1 H1B 0.9800
C1 H1C 0.9800
C1 C2 1.518(2)
C2 C3 1.409(2)
C3 H3 0.9500
C3 C4 1.406(2)
C4 C5 1.520(2)
C5 H5A 0.9800
C5 H5B 0.9800
C5 H5C 0.9800
C6 C7 1.404(2)
C6 C11 1.407(2)
C7 C8 1.395(2)
C7 C15 1.517(2)
C8 H8 0.9500
C8 C9 1.375(3)
C9 H9 0.9500
C9 C10 1.381(3)
C10 H10 0.9500
C10 C11 1.398(2)
C11 C12 1.519(2)
C12 H12 1.0000
C12 C13 1.532(2)
C12 C14 1.540(3)
C13 H13A 0.9800
C13 H13B 0.9800
C13 H13C 0.9800
C14 H14A 0.9800
C14 H14B 0.9800
C14 H14C 0.9800
C15 H15 1.0000
C15 C16 1.530(2)
C15 C17 1.522(2)
C16 H16A 0.9800
C16 H16B 0.9800
C16 H16C 0.9800
C17 H17A 0.9800
C17 H17B 0.9800
C17 H17C 0.9800
C18 C19 1.405(2)
C18 C23 1.413(2)
C19 C20 1.399(2)
C19 C27 1.519(2)
C20 H20 0.9500
C20 C21 1.380(3)
C21 H21 0.9500
C21 C22 1.381(3)
C22 H22 0.9500
C22 C23 1.400(2)
C23 C24 1.520(2)
C24 H24 1.0000
C24 C25 1.523(3)
C24 C26 1.536(2)
C25 H25A 0.9800
C25 H25B 0.9800
C25 H25C 0.9800
C26 H26A 0.9800
C26 H26B 0.9800
C26 H26C 0.9800
C27 H27 1.0000
C27 C28 1.533(2)
C27 C29 1.528(2)
C28 H28A 0.9800
C28 H28B 0.9800
C28 H28C 0.9800
C29 H29A 0.9800
C29 H29B 0.9800
C29 H29C 0.9800
C30 C31 1.565(2)
C30 C34 1.518(2)
C30 C35 1.511(2)
C31 C32 1.518(2)
C31 C33 1.521(2)
C32 H32A 0.9800
C32 H32B 0.9800
C32 H32C 0.9800
C33 H33A 0.9800
C33 H33B 0.9800
C33 H33C 0.9800
C34 H34A 0.9800
C34 H34B 0.9800
C34 H34C 0.9800
C35 H35A 0.9800
C35 H35B 0.9800
C35 H35C 0.9800
C36 C37 1.569(2)
C36 C40 1.523(2)
C36 C41 1.5288(19)
C37 C38 1.538(2)
C37 C39 1.547(2)
C38 H38A 0.9800
C38 H38B 0.9800
C38 H38C 0.9800
C39 H39A 0.9800
C39 H39B 0.9800
C39 H39C 0.9800
C40 H40A 0.9800
C40 H40B 0.9800
C40 H40C 0.9800
C41 H41A 0.9800
C41 H41B 0.9800
C41 H41C 0.9800
C42 H42A 0.9800
C42 H42B 0.9800
C42 H42C 0.9800
C42 C43 1.522(2)
C43 C44 1.406(2)
C44 H44 0.9500
C44 C45 1.403(2)
C45 C46 1.524(2)
C46 H46A 0.9800
C46 H46B 0.9800
C46 H46C 0.9800
C47 C48 1.413(2)
C47 C52 1.408(2)
C48 C49 1.391(2)
C48 C56 1.521(2)
C49 H49 0.9500
C49 C50 1.387(3)
C50 H50 0.9500
C50 C51 1.383(3)
C51 H51 0.9500
C51 C52 1.390(2)
C52 C53 1.522(2)
C53 H53 1.0000
C53 C54 1.531(2)
C53 C55 1.523(2)
C54 H54A 0.9800
C54 H54B 0.9800
C54 H54C 0.9800
C55 H55A 0.9800
C55 H55B 0.9800
C55 H55C 0.9800
C56 H56 1.0000
C56 C57 1.533(2)
C56 C58 1.526(2)
C57 H57A 0.9800
C57 H57B 0.9800
C57 H57C 0.9800
C58 H58A 0.9800
C58 H58B 0.9800
C58 H58C 0.9800
C59 C60 1.408(2)
C59 C64 1.409(2)
C60 C61 1.397(2)
C60 C68 1.521(3)
C61 H61 0.9500
C61 C62 1.378(3)
C62 H62 0.9500
C62 C63 1.386(3)
C63 H63 0.9500
C63 C64 1.397(2)
C64 C65 1.525(2)
C65 H65 1.0000
C65 C66 1.531(2)
C65 C67 1.520(2)
C66 H66A 0.9800
C66 H66B 0.9800
C66 H66C 0.9800
C67 H67A 0.9800
C67 H67B 0.9800
C67 H67C 0.9800
C68 H68 1.0000
C68 C69 1.529(3)
C68 C70 1.526(2)
C69 H69A 0.9800
C69 H69B 0.9800
C69 H69C 0.9800
C70 H70A 0.9800
C70 H70B 0.9800
C70 H70C 0.9800
B1 B2 1.713(2)
B2 H2A 1.120(19)
B2 H2B 1.145(19)

loop_
_geom_torsion_atom_site_label_1
_geom_torsion_atom_site_label_2
_geom_torsion_atom_site_label_3
_geom_torsion_atom_site_label_4
_geom_torsion
Mg1 O1 C30 C31 -174.38(12)
Mg1 O1 C30 C34 -52.4(2)
Mg1 O1 C30 C35 65.86(19)
Mg1 O1 B1 O2 -179.41(11)
Mg1 O1 B1 B2 0.09(17)
Mg1 O3 C36 C37 -120.89(10)
Mg1 O3 C36 C40 115.16(11)
Mg1 O3 C36 C41 -0.30(16)
Mg1 O3 B2 Mg2 162.10(6)
Mg1 O3 B2 B1 -10.90(14)
Mg1 N1 C2 C1 154.35(13)
Mg1 N1 C2 C3 -24.3(2)
Mg1 N1 C18 C19 -65.63(18)
Mg1 N1 C18 C23 111.08(14)
Mg1 N2 C4 C3 17.3(2)
Mg1 N2 C4 C5 -162.02(12)
Mg1 N2 C6 C7 80.31(17)
Mg1 N2 C6 C11 -99.19(15)
Mg1 C2 C3 C4 -29.97(18)
Mg1 B1 B2 Mg2 -162.06(17)
Mg1 B1 B2 O3 7.04(9)
Mg2 O4 C37 C36 48.8(2)
Mg2 O4 C37 C38 -73.29(19)
Mg2 O4 C37 C39 169.34(12)
Mg2 N3 C43 C42 -171.77(11)
Mg2 N3 C43 C44 10.4(2)
Mg2 N3 C59 C60 -82.42(16)
Mg2 N3 C59 C64 96.06(15)
Mg2 N4 C45 C44 -9.1(2)
Mg2 N4 C45 C46 172.05(11)
Mg2 N4 C47 C48 80.04(14)
Mg2 N4 C47 C52 -96.71(14)
O1 C30 C31 O2 -21.49(15)
O1 C30 C31 C32 -139.05(14)
O1 C30 C31 C33 94.32(15)
O1 B1 B2 Mg2 -162.12(13)
O1 B1 B2 O3 6.98(19)
O2 B1 B2 Mg2 17.3(3)
O2 B1 B2 O3 -173.63(16)
O3 C36 C37 O4 -73.95(15)
O3 C36 C37 C38 49.06(16)
O3 C36 C37 C39 166.73(12)
N1 C2 C3 C4 -14.1(3)
N1 C18 C19 C20 175.12(14)
N1 C18 C19 C27 -6.3(2)
N1 C18 C23 C22 -175.69(13)
N1 C18 C23 C24 4.4(2)
N2 C6 C7 C8 179.51(13)
N2 C6 C7 C15 -0.8(2)
N2 C6 C11 C10 -178.56(14)
N2 C6 C11 C12 1.8(2)
N3 Mg2 O4 C37 118.26(16)
N3 C43 C44 C45 8.5(3)
N3 C59 C60 C61 178.21(14)
N3 C59 C60 C68 -2.8(2)
N3 C59 C64 C63 -177.14(14)
N3 C59 C64 C65 3.0(2)
N4 Mg2 O4 C37 -131.32(15)
N4 C47 C48 C49 -174.12(13)
N4 C47 C48 C56 8.8(2)
N4 C47 C52 C51 174.42(14)
N4 C47 C52 C53 -5.4(2)
C1 C2 C3 C4 167.20(17)
C2 N1 C18 C19 107.07(17)
C2 N1 C18 C23 -76.22(19)
C2 C3 C4 N2 18.5(3)
C2 C3 C4 C5 -162.16(16)
C4 N2 C6 C7 -93.20(17)
C4 N2 C6 C11 87.29(17)
C6 N2 C4 C3 -168.20(15)
C6 N2 C4 C5 12.5(2)
C6 C7 C8 C9 -0.4(2)
C6 C7 C15 C16 131.76(16)
C6 C7 C15 C17 -104.70(18)
C6 C11 C12 C13 -97.96(19)
C6 C11 C12 C14 137.81(16)
C7 C6 C11 C10 1.9(2)
C7 C6 C11 C12 -177.71(14)
C7 C8 C9 C10 0.8(3)
C8 C7 C15 C16 -48.6(2)
C8 C7 C15 C17 75.0(2)
C8 C9 C10 C11 0.2(3)
C9 C10 C11 C6 -1.6(2)
C9 C10 C11 C12 178.11(16)
C10 C11 C12 C13 82.4(2)
C10 C11 C12 C14 -41.8(2)
C11 C6 C7 C8 -1.0(2)
C11 C6 C7 C15 178.69(14)
C15 C7 C8 C9 179.90(16)
C18 N1 C2 Mg1 -173.75(19)
C18 N1 C2 C1 -19.4(2)
C18 N1 C2 C3 161.96(15)
C18 C19 C20 C21 0.9(3)
C18 C19 C27 C28 -115.93(17)
C18 C19 C27 C29 119.78(16)
C18 C23 C24 C25 -125.73(17)
C18 C23 C24 C26 111.79(19)
C19 C18 C23 C22 1.0(2)
C19 C18 C23 C24 -178.91(14)
C19 C20 C21 C22 0.3(3)
C20 C19 C27 C28 62.6(2)
C20 C19 C27 C29 -61.7(2)
C20 C21 C22 C23 -0.9(3)
C21 C22 C23 C18 0.2(2)
C21 C22 C23 C24 -179.87(15)
C22 C23 C24 C25 54.3(2)
C22 C23 C24 C26 -68.2(2)
C23 C18 C19 C20 -1.6(2)
C23 C18 C19 C27 176.98(14)
C27 C19 C20 C21 -177.72(16)
C30 O1 B1 Mg1 172.53(13)
C30 O1 B1 O2 -6.88(18)
C30 O1 B1 B2 172.62(13)
C31 O2 B1 Mg1 -9.3(3)
C31 O2 B1 O1 -8.38(19)
C31 O2 B1 B2 172.18(15)
C34 C30 C31 O2 -140.02(14)
C34 C30 C31 C32 102.42(17)
C34 C30 C31 C33 -24.21(19)
C35 C30 C31 O2 93.56(15)
C35 C30 C31 C32 -24.00(19)
C35 C30 C31 C33 -150.63(14)
C36 O3 B2 Mg2 -22.82(16)
C36 O3 B2 B1 164.18(12)
C40 C36 C37 O4 48.22(17)
C40 C36 C37 C38 171.23(13)
C40 C36 C37 C39 -71.10(16)
C41 C36 C37 O4 170.73(12)
C41 C36 C37 C38 -66.26(16)
C41 C36 C37 C39 51.41(17)
C42 C43 C44 C45 -169.45(16)
C43 N3 C59 C60 98.92(16)
C43 N3 C59 C64 -82.59(18)
C43 C44 C45 N4 -9.2(3)
C43 C44 C45 C46 169.71(16)
C45 N4 C47 C48 -106.57(16)
C45 N4 C47 C52 76.68(18)
C47 N4 C45 C44 177.99(14)
C47 N4 C45 C46 -0.8(2)
C47 C48 C49 C50 -1.5(2)
C47 C48 C56 C57 77.64(18)
C47 C48 C56 C58 -158.13(14)
C47 C52 C53 C54 -132.24(16)
C47 C52 C53 C55 102.54(18)
C48 C47 C52 C51 -2.2(2)
C48 C47 C52 C53 177.93(14)
C48 C49 C50 C51 0.0(3)
C49 C48 C56 C57 -99.33(17)
C49 C48 C56 C58 24.9(2)
C49 C50 C51 C52 0.4(3)
C50 C51 C52 C47 0.7(2)
C50 C51 C52 C53 -179.45(16)
C51 C52 C53 C54 47.9(2)
C51 C52 C53 C55 -77.29(19)
C52 C47 C48 C49 2.6(2)
C52 C47 C48 C56 -174.46(13)
C56 C48 C49 C50 175.55(16)
C59 N3 C43 C42 6.8(2)
C59 N3 C43 C44 -170.99(15)
C59 C60 C61 C62 -0.8(3)
C59 C60 C68 C69 -76.8(2)
C59 C60 C68 C70 159.52(15)
C59 C64 C65 C66 142.32(17)
C59 C64 C65 C67 -93.41(19)
C60 C59 C64 C63 1.3(2)
C60 C59 C64 C65 -178.59(14)
C60 C61 C62 C63 0.9(3)
C61 C60 C68 C69 102.2(2)
C61 C60 C68 C70 -21.6(2)
C61 C62 C63 C64 0.2(3)
C62 C63 C64 C59 -1.3(2)
C62 C63 C64 C65 178.63(16)
C63 C64 C65 C66 -37.6(2)
C63 C64 C65 C67 86.70(19)
C64 C59 C60 C61 -0.3(2)
C64 C59 C60 C68 178.69(14)
C68 C60 C61 C62 -179.80(16)
B1 O1 C30 C31 17.59(16)
B1 O1 C30 C34 139.60(14)
B1 O1 C30 C35 -102.17(14)
B1 O2 C31 C30 19.16(17)
B1 O2 C31 C32 140.78(15)
B1 O2 C31 C33 -101.56(16)
B2 Mg2 O4 C37 -10.32(16)
B2 O3 C36 C37 64.36(17)
B2 O3 C36 C40 -59.58(16)
B2 O3 C36 C41 -175.05(13)
